data_7230643
loop_
_publ_author_name
'Pike, Sarah J.'
'Bond, Andrew D.'
'Hunter, Christopher A.'

_publ_section_title
;
 Solvatomorphism of Reichardt's dye
;
_journal_issue 21
_journal_name_full CrystEngComm
_journal_page_first 2912
_journal_paper_doi 10.1039/C8CE00480C
_journal_volume 20
_journal_year 2018
_chemical_formula_moiety 'C41 H29 N O, 0.5(C4 H10 O)'
_chemical_formula_sum 'C43 H34 N O1.5'
_chemical_formula_weight 588.74
_space_group_crystal_system trigonal
_space_group_IT_number 167
_space_group_name_Hall '-R 3 2"c'
_space_group_name_H-M_alt 'R -3 c :H'
_symmetry_space_group_name_Hall '-R 3 2"c'
_symmetry_space_group_name_H-M 'R -3 c :H'
_atom_sites_solution_hydrogens geom
_audit_creation_method SHELXL-2014/7
_audit_update_record
;
2018-04-10 deposited with the CCDC.
2018-04-11 downloaded from the CCDC.
;
_cell_angle_alpha 90
_cell_angle_beta 90
_cell_angle_gamma 120
_cell_formula_units_Z 18
_cell_length_a 29.1831(6)
_cell_length_b 29.1831(6)
_cell_length_c 23.3144(5)
_cell_measurement_reflns_used 9757
_cell_measurement_temperature 180(2)
_cell_measurement_theta_max 66.79
_cell_measurement_theta_min 3.03
_cell_volume 17195.6(6)
_computing_cell_refinement 'SAINT (Bruker, 2014)'
_computing_data_collection 'APEX2 (Bruker, 2014)'
_computing_data_reduction SAINT
_computing_molecular_graphics 'Mercury (Macrae et al., 2008)'
_computing_publication_material SHELXL
_computing_structure_refinement 'SHELXL (Sheldrick, 2015)'
_computing_structure_solution 'SHELXT (Sheldrick, 2015)'
_diffrn_ambient_temperature 180(2)
_diffrn_measured_fraction_theta_full 1.000
_diffrn_measured_fraction_theta_max 1.000
_diffrn_measurement_device_type 'Bruker D8-QUEST PHOTON-100'
_diffrn_measurement_method '\w and \f-scans'
_diffrn_radiation_type CuK\a
_diffrn_radiation_wavelength 1.54178
_diffrn_reflns_av_R_equivalents 0.0432
_diffrn_reflns_av_unetI/netI 0.0162
_diffrn_reflns_Laue_measured_fraction_full 1.000
_diffrn_reflns_Laue_measured_fraction_max 1.000
_diffrn_reflns_limit_h_max 34
_diffrn_reflns_limit_h_min -34
_diffrn_reflns_limit_k_max 34
_diffrn_reflns_limit_k_min -34
_diffrn_reflns_limit_l_max 27
_diffrn_reflns_limit_l_min -27
_diffrn_reflns_number 52403
_diffrn_reflns_point_group_measured_fraction_full 1.000
_diffrn_reflns_point_group_measured_fraction_max 1.000
_diffrn_reflns_theta_full 66.785
_diffrn_reflns_theta_max 66.785
_diffrn_reflns_theta_min 3.028
_diffrn_source 'Incoatec I\mS Cu microsource'
_exptl_absorpt_coefficient_mu 0.47
_exptl_absorpt_correction_T_max 0.7528
_exptl_absorpt_correction_T_min 0.6376
_exptl_absorpt_correction_type multi-scan
_exptl_absorpt_process_details 'SADABS (Bruker, 2014)'
_exptl_crystal_colour red
_exptl_crystal_density_diffrn 1.023
_exptl_crystal_description block
_exptl_crystal_F_000 5598
_exptl_crystal_size_max 0.250
_exptl_crystal_size_mid 0.140
_exptl_crystal_size_min 0.120
_refine_diff_density_max 0.244
_refine_diff_density_min -0.246
_refine_diff_density_rms 0.059
_refine_ls_extinction_method none
_refine_ls_goodness_of_fit_ref 1.052
_refine_ls_hydrogen_treatment constr
_refine_ls_matrix_type full
_refine_ls_number_parameters 198
_refine_ls_number_reflns 3402
_refine_ls_number_restraints 0
_refine_ls_restrained_S_all 1.052
_refine_ls_R_factor_all 0.0566
_refine_ls_R_factor_gt 0.0487
_refine_ls_shift/su_max 0.001
_refine_ls_shift/su_mean 0.000
_refine_ls_structure_factor_coef Fsqd
_refine_ls_weighting_details 'w=1/[\s^2^(Fo^2^)+(0.0824P)^2^+13.0119P] where P=(Fo^2^+2Fc^2^)/3'
_refine_ls_weighting_scheme calc
_refine_ls_wR_factor_gt 0.1360
_refine_ls_wR_factor_ref 0.1465
_reflns_Friedel_coverage 0.000
_reflns_number_gt 2872
_reflns_number_total 3402
_reflns_threshold_expression 'I > 2\s(I)'
_cod_data_source_file c8ce00480c2.cif
_cod_data_source_block CCDC_1827183
_cod_depositor_comments 'Adding full bibliography for 7230640--7230651.cif.'
_cod_original_cell_volume 17195.6(8)
_cod_database_code 7230643
_cambridge_user_name 'Sarah Pike'
_cambridge_user_crsid sp816
_cambridge_supervisor_name 'Chris Hunter'
_cambridge_supervisor_crsid ch664
_cambridge_crystallographer_name 'Andrew Bond'
_cambridge_crystallographer_crsid adb29
_cambridge_sample_id SP037
_cambridge_data_id CH_B2_0020
_shelx_space_group_comment
;
The symmetry employed for this shelxl refinement is uniquely defined
by the following loop, which should always be used as a source of
symmetry information in preference to the above space-group names.
They are only intended as comments.
;
_shelx_estimated_absorpt_t_min 0.898
_shelx_estimated_absorpt_t_max 0.949

loop_
_space_group_symop_operation_xyz
'x, y, z'
'-y, x-y, z'
'-x+y, -x, z'
'y, x, -z+1/2'
'x-y, -y, -z+1/2'
'-x, -x+y, -z+1/2'
'x+2/3, y+1/3, z+1/3'
'-y+2/3, x-y+1/3, z+1/3'
'-x+y+2/3, -x+1/3, z+1/3'
'y+2/3, x+1/3, -z+5/6'
'x-y+2/3, -y+1/3, -z+5/6'
'-x+2/3, -x+y+1/3, -z+5/6'
'x+1/3, y+2/3, z+2/3'
'-y+1/3, x-y+2/3, z+2/3'
'-x+y+1/3, -x+2/3, z+2/3'
'y+1/3, x+2/3, -z+7/6'
'x-y+1/3, -y+2/3, -z+7/6'
'-x+1/3, -x+y+2/3, -z+7/6'
'-x, -y, -z'
'y, -x+y, -z'
'x-y, x, -z'
'-y, -x, z-1/2'
'-x+y, y, z-1/2'
'x, x-y, z-1/2'
'-x+2/3, -y+1/3, -z+1/3'
'y+2/3, -x+y+1/3, -z+1/3'
'x-y+2/3, x+1/3, -z+1/3'
'-y+2/3, -x+1/3, z-1/6'
'-x+y+2/3, y+1/3, z-1/6'
'x+2/3, x-y+1/3, z-1/6'
'-x+1/3, -y+2/3, -z+2/3'
'y+1/3, -x+y+2/3, -z+2/3'
'x-y+1/3, x+2/3, -z+2/3'
'-y+1/3, -x+2/3, z+1/6'
'-x+y+1/3, y+2/3, z+1/6'
'x+1/3, x-y+2/3, z+1/6'

loop_
_atom_site_label
_atom_site_type_symbol
_atom_site_fract_x
_atom_site_fract_y
_atom_site_fract_z
_atom_site_U_iso_or_equiv
_atom_site_adp_type
_atom_site_occupancy
_atom_site_site_symmetry_order
_atom_site_calc_flag
_atom_site_refinement_flags_posn
_atom_site_refinement_flags_adp
_atom_site_refinement_flags_occupancy
O1 O 0.6667 0.94295(5) 0.5833 0.0442(4) Uani 1 2 d S T P
N1 N 0.6667 0.75219(6) 0.5833 0.0394(4) Uani 1 2 d S T P
C1 C 0.6667 0.89907(7) 0.5833 0.0356(4) Uani 1 2 d S T P
C2 C 0.63058(6) 0.85481(6) 0.61812(5) 0.0375(3) Uani 1 1 d . . .
C3 C 0.63162(6) 0.80812(6) 0.61802(6) 0.0416(4) Uani 1 1 d . . .
H3A H 0.6080 0.7798 0.6421 0.050 Uiso 1 1 calc R U .
C4 C 0.6667 0.80191(7) 0.5833 0.0414(5) Uani 1 2 d S T P
C5 C 0.67329(6) 0.73207(6) 0.63406(6) 0.0400(3) Uani 1 1 d . . .
C6 C 0.67020(6) 0.68345(6) 0.63418(6) 0.0404(3) Uani 1 1 d . . .
H6A H 0.6705 0.6677 0.6697 0.048 Uiso 1 1 calc R U .
C7 C 0.6667 0.65682(7) 0.5833 0.0386(4) Uani 1 2 d S T P
C8 C 0.6667 0.60626(7) 0.5833 0.0378(4) Uani 1 2 d S T P
C9 C 0.64605(7) 0.57163(6) 0.62986(6) 0.0456(4) Uani 1 1 d . . .
H9A H 0.6321 0.5807 0.6620 0.055 Uiso 1 1 calc R U .
C10 C 0.64599(8) 0.52421(7) 0.62917(7) 0.0539(4) Uani 1 1 d . . .
H10A H 0.6315 0.5006 0.6607 0.065 Uiso 1 1 calc R U .
C11 C 0.6667 0.51072(8) 0.5833 0.0545(6) Uani 1 2 d S T P
H11A H 0.6667 0.4782 0.5833 0.065 Uiso 1 2 calc R U P
C12 C 0.59002(6) 0.85743(6) 0.65456(6) 0.0414(4) Uani 1 1 d . . .
C13 C 0.54762(8) 0.85851(9) 0.63031(8) 0.0639(5) Uani 1 1 d . . .
H13A H 0.5463 0.8615 0.5898 0.077 Uiso 1 1 calc R U .
C14 C 0.50684(9) 0.85539(10) 0.66354(9) 0.0744(6) Uani 1 1 d . . .
H14A H 0.4775 0.8552 0.6457 0.089 Uiso 1 1 calc R U .
C15 C 0.50880(8) 0.85249(8) 0.72236(9) 0.0680(5) Uani 1 1 d . . .
H15A H 0.4804 0.8492 0.7454 0.082 Uiso 1 1 calc R U .
C16 C 0.55222(10) 0.85449(10) 0.74713(8) 0.0783(6) Uani 1 1 d . . .
H16A H 0.5549 0.8546 0.7877 0.094 Uiso 1 1 calc R U .
C17 C 0.59237(8) 0.85632(9) 0.71365(7) 0.0648(5) Uani 1 1 d . . .
H17A H 0.6218 0.8568 0.7316 0.078 Uiso 1 1 calc R U .
C18 C 0.68637(6) 0.76361(6) 0.68790(6) 0.0427(4) Uani 1 1 d . . .
C19 C 0.72811(8) 0.81553(7) 0.69038(7) 0.0573(4) Uani 1 1 d . . .
H19A H 0.7482 0.8319 0.6569 0.069 Uiso 1 1 calc R U .
C20 C 0.74040(9) 0.84327(8) 0.74137(8) 0.0677(5) Uani 1 1 d . . .
H20A H 0.7692 0.8785 0.7430 0.081 Uiso 1 1 calc R U .
C21 C 0.71089(9) 0.81982(8) 0.79001(7) 0.0655(5) Uani 1 1 d . . .
H21A H 0.7188 0.8393 0.8248 0.079 Uiso 1 1 calc R U .
C22 C 0.67031(9) 0.76856(7) 0.78812(7) 0.0611(5) Uani 1 1 d . . .
H22A H 0.6502 0.7525 0.8217 0.073 Uiso 1 1 calc R U .
C23 C 0.65819(7) 0.73970(6) 0.73735(6) 0.0488(4) Uani 1 1 d . . .
H23A H 0.6307 0.7038 0.7366 0.059 Uiso 1 1 calc R U .

loop_
_atom_site_aniso_label
_atom_site_aniso_U_11
_atom_site_aniso_U_22
_atom_site_aniso_U_33
_atom_site_aniso_U_23
_atom_site_aniso_U_13
_atom_site_aniso_U_12
O1 0.0537(9) 0.0393(6) 0.0445(8) 0.0005(3) 0.0011(6) 0.0268(4)
N1 0.0533(10) 0.0395(6) 0.0299(8) 0.0024(4) 0.0048(7) 0.0266(5)
C1 0.0447(11) 0.0386(7) 0.0256(9) -0.0033(4) -0.0066(7) 0.0223(5)
C2 0.0473(8) 0.0409(7) 0.0267(6) -0.0026(5) -0.0020(6) 0.0238(6)
C3 0.0553(9) 0.0418(8) 0.0295(7) 0.0034(6) 0.0054(6) 0.0255(7)
C4 0.0579(13) 0.0405(8) 0.0316(10) 0.0024(4) 0.0048(9) 0.0290(6)
C5 0.0519(8) 0.0427(8) 0.0287(7) 0.0027(6) 0.0048(6) 0.0262(7)
C6 0.0532(9) 0.0422(8) 0.0292(7) 0.0025(5) 0.0017(6) 0.0265(7)
C7 0.0438(11) 0.0405(8) 0.0326(9) 0.0010(4) 0.0021(8) 0.0219(5)
C8 0.0451(11) 0.0386(7) 0.0319(9) -0.0013(4) -0.0026(8) 0.0226(5)
C9 0.0597(9) 0.0449(8) 0.0342(8) 0.0014(6) 0.0024(6) 0.0275(7)
C10 0.0757(12) 0.0441(9) 0.0414(8) 0.0057(7) 0.0008(8) 0.0296(8)
C11 0.0771(16) 0.0470(8) 0.0495(13) -0.0043(6) -0.0086(11) 0.0385(8)
C12 0.0507(8) 0.0394(7) 0.0360(7) -0.0003(6) 0.0030(6) 0.0239(7)
C13 0.0696(12) 0.0913(14) 0.0469(9) -0.0143(9) -0.0062(8) 0.0523(11)
C14 0.0672(12) 0.1022(16) 0.0708(13) -0.0203(11) -0.0061(10) 0.0549(12)
C15 0.0684(12) 0.0768(13) 0.0673(12) 0.0021(10) 0.0220(10) 0.0427(11)
C16 0.0949(16) 0.1202(19) 0.0420(10) 0.0104(10) 0.0200(10) 0.0704(15)
C17 0.0725(12) 0.0992(15) 0.0376(9) 0.0025(9) 0.0060(8) 0.0540(11)
C18 0.0610(9) 0.0431(8) 0.0317(7) -0.0002(6) 0.0015(6) 0.0317(7)
C19 0.0733(11) 0.0504(9) 0.0401(8) -0.0008(7) 0.0020(8) 0.0250(9)
C20 0.0930(14) 0.0486(10) 0.0507(10) -0.0082(8) -0.0092(10) 0.0272(10)
C21 0.1104(16) 0.0590(11) 0.0362(8) -0.0104(7) -0.0100(9) 0.0493(11)
C22 0.1000(14) 0.0606(11) 0.0327(8) 0.0030(7) 0.0071(8) 0.0477(11)
C23 0.0734(11) 0.0459(9) 0.0327(8) 0.0029(6) 0.0050(7) 0.0341(8)

loop_
_atom_type_symbol
_atom_type_description
_atom_type_scat_dispersion_real
_atom_type_scat_dispersion_imag
_atom_type_scat_source
C C 0.0181 0.0091 'International Tables Vol C Tables 4.2.6.8 and 6.1.1.4'
H H 0.0000 0.0000 'International Tables Vol C Tables 4.2.6.8 and 6.1.1.4'
N N 0.0311 0.0180 'International Tables Vol C Tables 4.2.6.8 and 6.1.1.4'
O O 0.0492 0.0322 'International Tables Vol C Tables 4.2.6.8 and 6.1.1.4'

loop_
_geom_angle_atom_site_label_1
_geom_angle_atom_site_label_2
_geom_angle_atom_site_label_3
_geom_angle
_geom_angle_site_symmetry_1
_geom_angle_site_symmetry_3
C5 N1 C5 120.43(17) . 18_655
C5 N1 C4 119.78(8) . .
C5 N1 C4 119.79(8) 18_655 .
O1 C1 C2 122.08(9) . 18_655
O1 C1 C2 122.08(9) . .
C2 C1 C2 115.84(17) 18_655 .
C3 C2 C1 121.20(13) . .
C3 C2 C12 117.54(13) . .
C1 C2 C12 121.24(13) . .
C2 C3 C4 120.87(14) . .
C2 C3 H3A 119.6 . .
C4 C3 H3A 119.6 . .
C3 C4 C3 119.99(19) 18_655 .
C3 C4 N1 120.00(9) 18_655 .
C3 C4 N1 120.01(9) . .
N1 C5 C6 119.39(13) . .
N1 C5 C18 120.53(13) . .
C6 C5 C18 120.01(12) . .
C5 C6 C7 121.46(13) . .
C5 C6 H6A 119.3 . .
C7 C6 H6A 119.3 . .
C6 C7 C6 117.22(18) 18_655 .
C6 C7 C8 121.38(9) 18_655 .
C6 C7 C8 121.39(9) . .
C9 C8 C9 118.95(19) . 18_655
C9 C8 C7 120.53(9) . .
C9 C8 C7 120.53(9) 18_655 .
C10 C9 C8 119.95(15) . .
C10 C9 H9A 120.0 . .
C8 C9 H9A 120.0 . .
C11 C10 C9 120.89(16) . .
C11 C10 H10A 119.6 . .
C9 C10 H10A 119.6 . .
C10 C11 C10 119.4(2) 18_655 .
C10 C11 H11A 120.3 18_655 .
C10 C11 H11A 120.3 . .
C13 C12 C17 117.82(15) . .
C13 C12 C2 120.92(14) . .
C17 C12 C2 121.19(14) . .
C12 C13 C14 121.49(18) . .
C12 C13 H13A 119.3 . .
C14 C13 H13A 119.3 . .
C15 C14 C13 120.04(19) . .
C15 C14 H14A 120.0 . .
C13 C14 H14A 120.0 . .
C16 C15 C14 118.96(17) . .
C16 C15 H15A 120.5 . .
C14 C15 H15A 120.5 . .
C15 C16 C17 120.75(18) . .
C15 C16 H16A 119.6 . .
C17 C16 H16A 119.6 . .
C12 C17 C16 120.78(18) . .
C12 C17 H17A 119.6 . .
C16 C17 H17A 119.6 . .
C23 C18 C19 119.32(14) . .
C23 C18 C5 119.10(14) . .
C19 C18 C5 121.48(14) . .
C20 C19 C18 120.22(17) . .
C20 C19 H19A 119.9 . .
C18 C19 H19A 119.9 . .
C21 C20 C19 120.11(18) . .
C21 C20 H20A 119.9 . .
C19 C20 H20A 119.9 . .
C22 C21 C20 120.00(16) . .
C22 C21 H21A 120.0 . .
C20 C21 H21A 120.0 . .
C21 C22 C23 120.54(16) . .
C21 C22 H22A 119.7 . .
C23 C22 H22A 119.7 . .
C18 C23 C22 119.73(16) . .
C18 C23 H23A 120.1 . .
C22 C23 H23A 120.1 . .

loop_
_geom_bond_atom_site_label_1
_geom_bond_atom_site_label_2
_geom_bond_distance
_geom_bond_site_symmetry_2
O1 C1 1.281(2) .
N1 C5 1.3763(16) .
N1 C5 1.3765(16) 18_655
N1 C4 1.451(3) .
C1 C2 1.4403(17) 18_655
C1 C2 1.4403(17) .
C2 C3 1.378(2) .
C2 C12 1.490(2) .
C3 C4 1.3851(18) .
C3 H3A 0.9500 .
C4 C3 1.3851(18) 18_655
C5 C6 1.376(2) .
C5 C18 1.4889(19) .
C6 C7 1.3928(17) .
C6 H6A 0.9500 .
C7 C6 1.3927(17) 18_655
C7 C8 1.476(3) .
C8 C9 1.3970(18) .
C8 C9 1.3971(18) 18_655
C9 C10 1.383(2) .
C9 H9A 0.9500 .
C10 C11 1.378(2) .
C10 H10A 0.9500 .
C11 C10 1.378(2) 18_655
C11 H11A 0.9500 .
C12 C13 1.375(2) .
C12 C17 1.381(2) .
C13 C14 1.384(3) .
C13 H13A 0.9500 .
C14 C15 1.377(3) .
C14 H14A 0.9500 .
C15 C16 1.367(3) .
C15 H15A 0.9500 .
C16 C17 1.386(3) .
C16 H16A 0.9500 .
C17 H17A 0.9500 .
C18 C23 1.385(2) .
C18 C19 1.392(2) .
C19 C20 1.381(2) .
C19 H19A 0.9500 .
C20 C21 1.381(3) .
C20 H20A 0.9500 .
C21 C22 1.368(3) .
C21 H21A 0.9500 .
C22 C23 1.392(2) .
C22 H22A 0.9500 .
C23 H23A 0.9500 .

loop_
_geom_torsion_atom_site_label_1
_geom_torsion_atom_site_label_2
_geom_torsion_atom_site_label_3
_geom_torsion_atom_site_label_4
_geom_torsion
_geom_torsion_site_symmetry_1
_geom_torsion_site_symmetry_4
O1 C1 C2 C3 -179.24(10) . .
C2 C1 C2 C3 0.76(10) 18_655 .
O1 C1 C2 C12 2.08(14) . .
C2 C1 C2 C12 -177.92(14) 18_655 .
C1 C2 C3 C4 -1.5(2) . .
C12 C2 C3 C4 177.19(11) . .
C2 C3 C4 C3 0.77(10) . 18_655
C2 C3 C4 N1 -179.23(10) . .
C5 N1 C4 C3 124.34(10) . 18_655
C5 N1 C4 C3 -55.65(10) 18_655 18_655
C5 N1 C4 C3 -55.66(10) . .
C5 N1 C4 C3 124.34(10) 18_655 .
C5 N1 C5 C6 -3.72(10) 18_655 .
C4 N1 C5 C6 176.28(10) . .
C5 N1 C5 C18 173.22(16) 18_655 .
C4 N1 C5 C18 -6.78(16) . .
N1 C5 C6 C7 7.6(2) . .
C18 C5 C6 C7 -169.39(12) . .
C5 C6 C7 C6 -3.81(10) . 18_655
C5 C6 C7 C8 176.19(10) . .
C6 C7 C8 C9 -150.04(11) 18_655 .
C6 C7 C8 C9 29.96(11) . .
C6 C7 C8 C9 29.96(11) 18_655 18_655
C6 C7 C8 C9 -150.04(11) . 18_655
C9 C8 C9 C10 -0.39(12) 18_655 .
C7 C8 C9 C10 179.60(12) . .
C8 C9 C10 C11 0.8(2) . .
C9 C10 C11 C10 -0.40(12) . 18_655
C3 C2 C12 C13 -109.13(18) . .
C1 C2 C12 C13 69.6(2) . .
C3 C2 C12 C17 67.8(2) . .
C1 C2 C12 C17 -113.50(17) . .
C17 C12 C13 C14 -3.8(3) . .
C2 C12 C13 C14 173.19(18) . .
C12 C13 C14 C15 1.7(3) . .
C13 C14 C15 C16 2.1(3) . .
C14 C15 C16 C17 -3.7(4) . .
C13 C12 C17 C16 2.2(3) . .
C2 C12 C17 C16 -174.79(19) . .
C15 C16 C17 C12 1.5(4) . .
N1 C5 C18 C23 132.51(15) . .
C6 C5 C18 C23 -50.6(2) . .
N1 C5 C18 C19 -51.2(2) . .
C6 C5 C18 C19 125.77(17) . .
C23 C18 C19 C20 -1.6(3) . .
C5 C18 C19 C20 -177.91(17) . .
C18 C19 C20 C21 -0.8(3) . .
C19 C20 C21 C22 1.8(3) . .
C20 C21 C22 C23 -0.3(3) . .
C19 C18 C23 C22 3.0(3) . .
C5 C18 C23 C22 179.41(15) . .
C21 C22 C23 C18 -2.1(3) . .
